data_7132709
loop_
_publ_author_name
'Koch, Katelyn N.'
'Teo, Aaron J.'
'Wheeler, Kraig A.'

_publ_section_title
;
 Dual space divergence in small molecule quasiracemates: benzoyl leucine
 and phenylalanine assemblies.
;
_journal_issue 20
_journal_name_full 'Chemical communications (Cambridge, England)'
_journal_page_first 2800
_journal_page_last 2803
_journal_paper_doi 10.1039/d3cc06212k
_journal_volume 60
_journal_year 2024
_chemical_formula_moiety 'C13 H17 N O3'
_chemical_formula_sum 'C13 H17 N O3'
_chemical_formula_weight 235.27
_space_group_crystal_system monoclinic
_space_group_IT_number 14
_space_group_name_Hall '-P 2ybc'
_space_group_name_H-M_alt 'P 1 21/c 1'
_atom_sites_solution_hydrogens mixed
_atom_sites_solution_primary dual
_audit_creation_date 2023-12-14
_audit_creation_method
;
Olex2 1.5
(compiled 2023.08.24 svn.re1ec1418 for OlexSys, GUI svn.r6817)
;
_audit_update_record
;
2023-12-18 deposited with the CCDC.	2024-02-12 downloaded from the CCDC.
;
_cell_angle_alpha 90
_cell_angle_beta 103.692(2)
_cell_angle_gamma 90
_cell_formula_units_Z 4
_cell_length_a 10.7023(4)
_cell_length_b 9.0828(3)
_cell_length_c 13.3370(5)
_cell_measurement_reflns_used 9913
_cell_measurement_temperature 100(2)
_cell_measurement_theta_max 72.25
_cell_measurement_theta_min 4.25
_cell_volume 1259.61(8)
_computing_cell_refinement 'SAINT+ V8.40B (Bruker AXS Inc., 2020)'
_computing_data_collection 'APEX4 Ver. 8.38A (Bruker-AXS, 2022)'
_computing_data_reduction 'SAINT+ Ve8.40B (Bruker-AXS, 2020)'
_computing_molecular_graphics 'OLEX2 (Dolomanov et al., 2009)'
_computing_publication_material 'OLEX2 (Dolomanov et al., 2009)'
_computing_structure_refinement 'XL (Sheldrick, 2019/1)'
_computing_structure_solution 'XT (Sheldrick, 2018/2)'
_diffrn_ambient_temperature 100(2)
_diffrn_detector '100 \\times 140 mm^2^ CMOS sensor'
_diffrn_detector_area_resol_mean 7.9
_diffrn_detector_type 'Bruker PHOTON II'
_diffrn_measured_fraction_theta_full 1.000
_diffrn_measured_fraction_theta_max 0.997
_diffrn_measurement_device '\k-geometry four-circle diffractometer'
_diffrn_measurement_device_type 'Bruker D8 Venture'
_diffrn_measurement_method '\w and \f scans'
_diffrn_radiation_collimation 'focusing mirror'
_diffrn_radiation_detector 'Bruker PHOTON II'
_diffrn_radiation_monochromator 'multilayer mirror'
_diffrn_radiation_probe x-ray
_diffrn_radiation_type CuK\a
_diffrn_radiation_wavelength 1.54178
_diffrn_radiation_xray_symbol K-L~3~
_diffrn_reflns_av_R_equivalents 0.0350
_diffrn_reflns_av_unetI/netI 0.0176
_diffrn_reflns_Laue_measured_fraction_full 1.000
_diffrn_reflns_Laue_measured_fraction_max 0.997
_diffrn_reflns_limit_h_max 13
_diffrn_reflns_limit_h_min -13
_diffrn_reflns_limit_k_max 11
_diffrn_reflns_limit_k_min -11
_diffrn_reflns_limit_l_max 16
_diffrn_reflns_limit_l_min -15
_diffrn_reflns_number 25092
_diffrn_reflns_point_group_measured_fraction_full 1.000
_diffrn_reflns_point_group_measured_fraction_max 0.997
_diffrn_reflns_theta_full 67.679
_diffrn_reflns_theta_max 72.239
_diffrn_reflns_theta_min 4.252
_diffrn_source 'microfocus sealed X-ray tube'
_diffrn_source_type 'Incoatec I\mS 3.0'
_exptl_absorpt_coefficient_mu 0.719
_exptl_absorpt_correction_T_max 0.7536
_exptl_absorpt_correction_T_min 0.6480
_exptl_absorpt_correction_type multi-scan
_exptl_absorpt_process_details 'SADABS-2016/2 (Krause et al., 2015) was used for absorption correction.'
_exptl_crystal_colour 'clear colourless'
_exptl_crystal_colour_lustre clear
_exptl_crystal_colour_primary colourless
_exptl_crystal_density_diffrn 1.241
_exptl_crystal_density_method 'not measured'
_exptl_crystal_description plate
_exptl_crystal_F_000 504
_exptl_crystal_recrystallization_method 'Re-crystallisation from solvent: MeOH'
_exptl_crystal_size_max 0.381
_exptl_crystal_size_mid 0.175
_exptl_crystal_size_min 0.122
_refine_diff_density_max 0.236
_refine_diff_density_min -0.233
_refine_diff_density_rms 0.040
_refine_ls_extinction_method none
_refine_ls_goodness_of_fit_ref 1.045
_refine_ls_hydrogen_treatment mixed
_refine_ls_matrix_type full
_refine_ls_number_parameters 162
_refine_ls_number_reflns 2483
_refine_ls_number_restraints 0
_refine_ls_restrained_S_all 1.045
_refine_ls_R_factor_all 0.0388
_refine_ls_R_factor_gt 0.0356
_refine_ls_shift/su_max 0.000
_refine_ls_shift/su_mean 0.000
_refine_ls_structure_factor_coef Fsqd
_refine_ls_weighting_details 'w=1/[\s^2^(Fo^2^)+(0.0435P)^2^+0.4834P] where P=(Fo^2^+2Fc^2^)/3'
_refine_ls_weighting_scheme calc
_refine_ls_wR_factor_gt 0.0892
_refine_ls_wR_factor_ref 0.0921
_reflns_Friedel_coverage 0.000
_reflns_number_gt 2277
_reflns_number_total 2483
_reflns_threshold_expression 'I > 2\s(I)'
_cod_data_source_file d3cc06212k2.cif
_cod_data_source_block 22kaw10_a
_cod_depositor_comments
;
The following automatic conversions were performed:

data item '_atom_sites_solution_primary' value 'Dual' was changed to
'dual' in accordance with the
/home/data/users/saulius/crontab/automatic-downloads/rss-feeds/RSC/lib/dictionaries/cif_core.dic
dictionary named 'cif_core.dic' version 2.4.2 last updated on
2011-04-26.

data item '_diffrn_radiation_probe' value 'X-ray' was changed to
'x-ray' in accordance with the
/home/data/users/saulius/crontab/automatic-downloads/rss-feeds/RSC/lib/dictionaries/cif_core.dic
dictionary named 'cif_core.dic' version 2.4.2 last updated on
2011-04-26.

Automatic conversion script
Id: cif_fix_values 8170 2020-07-09 18:12:32Z antanas 

 Adding full bibliography for 7132699--7132715.cif.
;
_cod_database_code 7132709
_shelx_shelxl_version_number 2019/1
_shelx_space_group_comment
;
The symmetry employed for this shelxl refinement is uniquely defined
by the following loop, which should always be used as a source of
symmetry information in preference to the above space-group names.
They are only intended as comments.
;
_shelx_estimated_absorpt_t_max 0.917
_shelx_estimated_absorpt_t_min 0.771
_olex2_refinement_description
;
1. Fixed Uiso
 At 1.2 times of:
  All C(H) groups, All C(H,H) groups, All N(H) groups
 At 1.5 times of:
  All C(H,H,H) groups, All O(H) groups
2.a Ternary CH refined with riding coordinates:
 C9(H9), C11(H11)
2.b Secondary CH2 refined with riding coordinates:
 C10(H10A,H10B)
2.c Aromatic/amide H refined with riding coordinates:
 C3(H3), C4(H4), C5(H5), C6(H6), C7(H7)
2.d Idealised Me refined as rotating group:
 C12(H12A,H12B,H12C), C13(H13A,H13B,H13C)
;
_olex2_submission_special_instructions 'No special instructions were received'

loop_
_space_group_symop_operation_xyz
'x, y, z'
'-x, y+1/2, -z+1/2'
'-x, -y, -z'
'x, -y-1/2, z-1/2'

loop_
_atom_site_label
_atom_site_type_symbol
_atom_site_fract_x
_atom_site_fract_y
_atom_site_fract_z
_atom_site_U_iso_or_equiv
_atom_site_adp_type
_atom_site_occupancy
_atom_site_site_symmetry_order
_atom_site_calc_flag
_atom_site_refinement_flags_posn
_atom_site_refinement_flags_adp
_atom_site_refinement_flags_occupancy
_atom_site_disorder_assembly
_atom_site_disorder_group
O1 O 0.46432(8) 0.82339(9) 0.34468(6) 0.0272(2) Uani 1 1 d . . . . .
O2 O 0.65726(8) 0.51974(9) 0.28231(6) 0.0259(2) Uani 1 1 d . . . . .
H2 H 0.6158(16) 0.4503(18) 0.2331(13) 0.039 Uiso 1 1 d . U . . .
O3 O 0.48646(8) 0.48183(9) 0.34884(6) 0.0233(2) Uani 1 1 d . . . . .
N1 N 0.56275(9) 0.70451(10) 0.48925(7) 0.0207(2) Uani 1 1 d . . . . .
H1 H 0.5530(13) 0.6617(16) 0.5460(12) 0.025 Uiso 1 1 d . U . . .
C1 C 0.46636(11) 0.78696(12) 0.43477(8) 0.0214(2) Uani 1 1 d . . . . .
C2 C 0.36145(11) 0.82787(12) 0.48609(9) 0.0222(2) Uani 1 1 d . . . . .
C3 C 0.23711(12) 0.84340(13) 0.42450(10) 0.0280(3) Uani 1 1 d . . . . .
H3 H 0.222344 0.835569 0.351601 0.034 Uiso 1 1 calc R U . . .
C4 C 0.13520(12) 0.87022(15) 0.46948(11) 0.0335(3) Uani 1 1 d . . . . .
H4 H 0.050315 0.878286 0.427602 0.040 Uiso 1 1 calc R U . . .
C5 C 0.15719(13) 0.88531(15) 0.57580(11) 0.0335(3) Uani 1 1 d . . . . .
H5 H 0.087248 0.903782 0.606593 0.040 Uiso 1 1 calc R U . . .
C6 C 0.28095(13) 0.87351(14) 0.63720(10) 0.0314(3) Uani 1 1 d . . . . .
H6 H 0.295916 0.886078 0.709787 0.038 Uiso 1 1 calc R U . . .
C7 C 0.38297(12) 0.84335(13) 0.59272(9) 0.0258(3) Uani 1 1 d . . . . .
H7 H 0.467465 0.833257 0.634984 0.031 Uiso 1 1 calc R U . . .
C8 C 0.58914(11) 0.54052(12) 0.35154(8) 0.0205(2) Uani 1 1 d . . . . .
C9 C 0.65701(11) 0.64265(12) 0.43870(8) 0.0205(2) Uani 1 1 d . . . . .
H9 H 0.700193 0.724114 0.409350 0.025 Uiso 1 1 calc R U . . .
C10 C 0.75894(11) 0.55249(12) 0.51503(8) 0.0220(2) Uani 1 1 d . . . . .
H10A H 0.714740 0.493671 0.558765 0.026 Uiso 1 1 calc R U . . .
H10B H 0.798932 0.482525 0.475009 0.026 Uiso 1 1 calc R U . . .
C11 C 0.86636(12) 0.64148(14) 0.58594(9) 0.0279(3) Uani 1 1 d . . . . .
H11 H 0.909675 0.702188 0.541511 0.033 Uiso 1 1 calc R U . . .
C12 C 0.81741(13) 0.74503(16) 0.65797(11) 0.0380(3) Uani 1 1 d . . . . .
H12A H 0.766726 0.689121 0.697212 0.057 Uiso 1 1 calc R U . . .
H12B H 0.763369 0.821312 0.617285 0.057 Uiso 1 1 calc R U . . .
H12C H 0.890638 0.791280 0.705757 0.057 Uiso 1 1 calc R U . . .
C13 C 0.96563(13) 0.53502(17) 0.64807(10) 0.0377(3) Uani 1 1 d . . . . .
H13A H 1.039152 0.590775 0.687954 0.057 Uiso 1 1 calc R U . . .
H13B H 0.994874 0.467731 0.600901 0.057 Uiso 1 1 calc R U . . .
H13C H 0.926551 0.478264 0.695204 0.057 Uiso 1 1 calc R U . . .

loop_
_atom_site_aniso_label
_atom_site_aniso_U_11
_atom_site_aniso_U_22
_atom_site_aniso_U_33
_atom_site_aniso_U_23
_atom_site_aniso_U_13
_atom_site_aniso_U_12
O1 0.0344(5) 0.0246(4) 0.0218(4) 0.0056(3) 0.0053(3) 0.0034(3)
O2 0.0298(4) 0.0284(4) 0.0207(4) -0.0061(3) 0.0084(3) -0.0052(3)
O3 0.0251(4) 0.0229(4) 0.0211(4) 0.0005(3) 0.0042(3) -0.0031(3)
N1 0.0251(5) 0.0195(5) 0.0172(4) 0.0014(4) 0.0045(4) 0.0017(4)
C1 0.0262(6) 0.0159(5) 0.0203(5) 0.0001(4) 0.0023(4) -0.0016(4)
C2 0.0263(6) 0.0142(5) 0.0249(6) 0.0009(4) 0.0038(5) 0.0003(4)
C3 0.0303(6) 0.0241(6) 0.0268(6) 0.0035(5) 0.0014(5) 0.0032(5)
C4 0.0256(6) 0.0324(7) 0.0395(7) 0.0030(5) 0.0018(5) 0.0059(5)
C5 0.0318(7) 0.0300(6) 0.0411(7) -0.0009(5) 0.0132(6) 0.0065(5)
C6 0.0363(7) 0.0295(6) 0.0286(6) -0.0051(5) 0.0082(5) 0.0040(5)
C7 0.0273(6) 0.0222(6) 0.0260(6) -0.0035(4) 0.0024(5) 0.0016(5)
C8 0.0243(6) 0.0183(5) 0.0181(5) 0.0030(4) 0.0034(4) 0.0017(4)
C9 0.0239(6) 0.0189(5) 0.0190(5) -0.0005(4) 0.0054(4) -0.0009(4)
C10 0.0237(6) 0.0211(5) 0.0204(5) -0.0010(4) 0.0040(4) 0.0014(4)
C11 0.0257(6) 0.0306(6) 0.0252(6) -0.0014(5) 0.0017(5) -0.0034(5)
C12 0.0372(7) 0.0358(7) 0.0360(7) -0.0142(6) -0.0013(6) -0.0021(6)
C13 0.0299(7) 0.0476(8) 0.0309(7) -0.0033(6) -0.0022(5) 0.0055(6)

loop_
_atom_type_symbol
_atom_type_description
_atom_type_scat_dispersion_real
_atom_type_scat_dispersion_imag
_atom_type_scat_source
C C 0.0181 0.0091 'International Tables Vol C Tables 4.2.6.8 and 6.1.1.4'
H H 0.0000 0.0000 'International Tables Vol C Tables 4.2.6.8 and 6.1.1.4'
N N 0.0311 0.0180 'International Tables Vol C Tables 4.2.6.8 and 6.1.1.4'
O O 0.0492 0.0322 'International Tables Vol C Tables 4.2.6.8 and 6.1.1.4'

loop_
_geom_angle_atom_site_label_1
_geom_angle_atom_site_label_2
_geom_angle_atom_site_label_3
_geom_angle
_geom_angle_site_symmetry_1
_geom_angle_site_symmetry_3
_geom_angle_publ_flag
C8 O2 H2 109.7(10) . . ?
C1 N1 H1 118.7(9) . . ?
C1 N1 C9 119.62(9) . . ?
C9 N1 H1 117.8(9) . . ?
O1 C1 N1 120.55(11) . . ?
O1 C1 C2 122.30(10) . . ?
N1 C1 C2 117.12(10) . . ?
C3 C2 C1 118.09(10) . . ?
C7 C2 C1 122.17(10) . . ?
C7 C2 C3 119.67(11) . . ?
C2 C3 H3 119.9 . . ?
C4 C3 C2 120.10(12) . . ?
C4 C3 H3 119.9 . . ?
C3 C4 H4 120.0 . . ?
C3 C4 C5 119.96(12) . . ?
C5 C4 H4 120.0 . . ?
C4 C5 H5 119.9 . . ?
C6 C5 C4 120.18(12) . . ?
C6 C5 H5 119.9 . . ?
C5 C6 H6 120.0 . . ?
C5 C6 C7 120.07(12) . . ?
C7 C6 H6 120.0 . . ?
C2 C7 H7 120.0 . . ?
C6 C7 C2 119.98(11) . . ?
C6 C7 H7 120.0 . . ?
O2 C8 C9 112.16(9) . . ?
O3 C8 O2 124.26(10) . . ?
O3 C8 C9 123.53(10) . . ?
N1 C9 C8 109.29(9) . . ?
N1 C9 H9 109.4 . . ?
N1 C9 C10 111.10(9) . . ?
C8 C9 H9 109.4 . . ?
C8 C9 C10 108.34(9) . . ?
C10 C9 H9 109.4 . . ?
C9 C10 H10A 108.3 . . ?
C9 C10 H10B 108.3 . . ?
H10A C10 H10B 107.4 . . ?
C11 C10 C9 115.95(10) . . ?
C11 C10 H10A 108.3 . . ?
C11 C10 H10B 108.3 . . ?
C10 C11 H11 108.1 . . ?
C12 C11 C10 113.24(10) . . ?
C12 C11 H11 108.1 . . ?
C12 C11 C13 110.34(11) . . ?
C13 C11 C10 108.93(10) . . ?
C13 C11 H11 108.1 . . ?
C11 C12 H12A 109.5 . . ?
C11 C12 H12B 109.5 . . ?
C11 C12 H12C 109.5 . . ?
H12A C12 H12B 109.5 . . ?
H12A C12 H12C 109.5 . . ?
H12B C12 H12C 109.5 . . ?
C11 C13 H13A 109.5 . . ?
C11 C13 H13B 109.5 . . ?
C11 C13 H13C 109.5 . . ?
H13A C13 H13B 109.5 . . ?
H13A C13 H13C 109.5 . . ?
H13B C13 H13C 109.5 . . ?

loop_
_geom_bond_atom_site_label_1
_geom_bond_atom_site_label_2
_geom_bond_distance
_geom_bond_site_symmetry_2
_geom_bond_publ_flag
O1 C1 1.2415(14) . ?
O2 H2 0.942(17) . ?
O2 C8 1.3185(14) . ?
O3 C8 1.2142(14) . ?
N1 H1 0.879(15) . ?
N1 C1 1.3410(15) . ?
N1 C9 1.4526(14) . ?
C1 C2 1.4937(16) . ?
C2 C3 1.3957(17) . ?
C2 C7 1.3929(17) . ?
C3 H3 0.9500 . ?
C3 C4 1.3851(18) . ?
C4 H4 0.9500 . ?
C4 C5 1.388(2) . ?
C5 H5 0.9500 . ?
C5 C6 1.3868(19) . ?
C6 H6 0.9500 . ?
C6 C7 1.3877(18) . ?
C7 H7 0.9500 . ?
C8 C9 1.5296(15) . ?
C9 H9 1.0000 . ?
C9 C10 1.5398(15) . ?
C10 H10A 0.9900 . ?
C10 H10B 0.9900 . ?
C10 C11 1.5344(16) . ?
C11 H11 1.0000 . ?
C11 C12 1.5233(18) . ?
C11 C13 1.5276(18) . ?
C12 H12A 0.9800 . ?
C12 H12B 0.9800 . ?
C12 H12C 0.9800 . ?
C13 H13A 0.9800 . ?
C13 H13B 0.9800 . ?
C13 H13C 0.9800 . ?

loop_
_geom_hbond_atom_site_label_D
_geom_hbond_atom_site_label_H
_geom_hbond_atom_site_label_A
_geom_hbond_distance_DH
_geom_hbond_distance_HA
_geom_hbond_distance_DA
_geom_hbond_angle_DHA
_geom_hbond_site_symmetry_A
_geom_hbond_publ_flag
O2 H2 O1 0.942(17) 1.649(18) 2.5882(11) 174.4(16) 2_645 yes
N1 H1 O3 0.879(15) 2.031(15) 2.8884(12) 164.9(13) 3_666 yes

loop_
_geom_torsion_atom_site_label_1
_geom_torsion_atom_site_label_2
_geom_torsion_atom_site_label_3
_geom_torsion_atom_site_label_4
_geom_torsion
_geom_torsion_site_symmetry_1
_geom_torsion_site_symmetry_2
_geom_torsion_site_symmetry_3
_geom_torsion_site_symmetry_4
_geom_torsion_publ_flag
O1 C1 C2 C3 30.28(16) . . . . ?
O1 C1 C2 C7 -153.00(11) . . . . ?
O2 C8 C9 N1 158.93(9) . . . . ?
O2 C8 C9 C10 -79.88(11) . . . . ?
O3 C8 C9 N1 -23.42(14) . . . . ?
O3 C8 C9 C10 97.77(12) . . . . ?
N1 C1 C2 C3 -147.84(11) . . . . ?
N1 C1 C2 C7 28.88(15) . . . . ?
N1 C9 C10 C11 -79.98(12) . . . . ?
C1 N1 C9 C8 -60.63(13) . . . . ?
C1 N1 C9 C10 179.88(9) . . . . ?
C1 C2 C3 C4 175.11(11) . . . . ?
C1 C2 C7 C6 -176.43(11) . . . . ?
C2 C3 C4 C5 1.60(19) . . . . ?
C3 C2 C7 C6 0.24(17) . . . . ?
C3 C4 C5 C6 0.0(2) . . . . ?
C4 C5 C6 C7 -1.4(2) . . . . ?
C5 C6 C7 C2 1.30(19) . . . . ?
C7 C2 C3 C4 -1.70(18) . . . . ?
C8 C9 C10 C11 159.96(10) . . . . ?
C9 N1 C1 O1 -7.45(16) . . . . ?
C9 N1 C1 C2 170.71(9) . . . . ?
C9 C10 C11 C12 62.65(14) . . . . ?
C9 C10 C11 C13 -174.18(10) . . . . ?
